data_7151622
loop_
_publ_author_name
'Hermitage, Stephen'
'Howard, Judith A. K.'
'Jay, David'
'Pritchard, Robin G.'
'Probert, Michael R.'
'Whiting, Andrew'

_publ_section_title
;
 Mechanistic studies on the formal aza-Diels-Alder reactions of N-aryl
 imines: evidence for the non-concertedness under Lewis-acid catalysed
 conditions.
;
_journal_issue 17
_journal_name_full 'Organic &amp; biomolecular chemistry'
_journal_page_first 2451
_journal_page_last 2460
_journal_paper_doi 10.1039/b407293f
_journal_volume 2
_journal_year 2004
_chemical_compound_source 'synthesis as described'
_chemical_formula_moiety 'C17 H19 N1 O5'
_chemical_formula_sum 'C17 H19 N O5'
_chemical_formula_weight 317.33
_chemical_name_systematic
;
?
;
_space_group_IT_number 14
_symmetry_cell_setting monoclinic
_symmetry_Int_Tables_number 14
_symmetry_space_group_name_Hall '-P 2yn'
_symmetry_space_group_name_H-M 'P 1 21/n 1'
_atom_sites_solution_hydrogens geom
_atom_sites_solution_primary direct
_atom_sites_solution_secondary difmap
_audit_conform_dict_location ftp://ftp.iucr.org/pub/cif_core.dic
_audit_conform_dict_name cif_core.dic
_audit_conform_dict_version 2.2
_audit_creation_date 2004-04-23T12:47:50-00:00
_audit_creation_method 'WinGX routine CIF_UPDATE'
_cell_angle_alpha 90
_cell_angle_beta 90.010(10)
_cell_angle_gamma 90
_cell_formula_units_Z 4
_cell_length_a 7.959(14)
_cell_length_b 16.440(14)
_cell_length_c 12.342(13)
_cell_measurement_reflns_used 25
_cell_measurement_temperature 293(2)
_cell_measurement_theta_max 53.2
_cell_measurement_theta_min 16.3
_cell_measurement_wavelength 1.54178
_cell_volume 1615(4)
_computing_cell_refinement 'MSC/AFC Diffractometer Control Software'
_computing_data_collection
;
MSC/AFC Diffractometer Control Software (Molecular Structure Corporation,1991)
;
_computing_data_reduction 'teXsan (Molecular Structure Corporation, 1999)'
_computing_molecular_graphics 'Ortep-3 for Windows (Farrugia, 1997)'
_computing_publication_material 'WinGX publication routines (Farrugia, 1999)'
_computing_structure_refinement 'SHELXL-97 (Sheldrick, 1997)'
_computing_structure_solution 'SHELXS-97 (Sheldrick, 1997)'
_diffrn_ambient_temperature 293(2)
_diffrn_detector 'scintillation LiI'
_diffrn_detector_dtime 1.195
_diffrn_measured_fraction_theta_full 0.982
_diffrn_measured_fraction_theta_max 0.982
_diffrn_measurement_device 'Eulerian-geometry diffractometer'
_diffrn_measurement_device_type 'Rigaku AFC6S'
_diffrn_measurement_method 'non-profiled omega/2theta scans'
_diffrn_orient_matrix_type
;
x-axis points to radiation source
the matrix is specified in reciprocal space
;
_diffrn_radiation_monochromator graphite
_diffrn_radiation_probe x-ray
_diffrn_radiation_type CuK\a
_diffrn_radiation_wavelength 1.54178
_diffrn_reflns_av_R_equivalents 0.0652
_diffrn_reflns_av_unetI/netI 0.0616
_diffrn_reflns_limit_h_max 8
_diffrn_reflns_limit_h_min -5
_diffrn_reflns_limit_k_max 18
_diffrn_reflns_limit_k_min -18
_diffrn_reflns_limit_l_max 13
_diffrn_reflns_limit_l_min -13
_diffrn_reflns_number 5069
_diffrn_reflns_theta_full 60.76
_diffrn_reflns_theta_max 60.76
_diffrn_reflns_theta_min 4.48
_diffrn_source 'sealed tube'
_diffrn_standards_decay_% 1
_diffrn_standards_interval_time 60
_diffrn_standards_number 3
_exptl_absorpt_coefficient_mu 0.801
_exptl_absorpt_correction_T_max 0.9599
_exptl_absorpt_correction_T_min 0.8695
_exptl_absorpt_correction_type psi-scan
_exptl_absorpt_process_details
;
North A.C.T., Phillips D.C. & Mathews F.S. (1968) Acta. Cryst. A24, 351
Number of psi-scan sets used was   3
Theta correction was applied.
Averaged transmission function was used.
No Fourier smoothing was applied.
;
_exptl_crystal_colour colourless
_exptl_crystal_density_diffrn 1.305
_exptl_crystal_density_method 'not measured'
_exptl_crystal_description prism
_exptl_crystal_F_000 672
_exptl_crystal_size_max 0.4
_exptl_crystal_size_mid 0.4
_exptl_crystal_size_min 0.4
_refine_diff_density_max 0.22
_refine_diff_density_min -0.259
_refine_diff_density_rms 0.058
_refine_ls_extinction_coef 0.0373(18)
_refine_ls_extinction_expression Fc^*^=kFc[1+0.001xFc^2^\l^3^/sin(2\q)]^-1/4^
_refine_ls_extinction_method SHELXL
_refine_ls_goodness_of_fit_ref 1.012
_refine_ls_hydrogen_treatment mixed
_refine_ls_matrix_type full
_refine_ls_number_parameters 256
_refine_ls_number_reflns 2397
_refine_ls_number_restraints 0
_refine_ls_restrained_S_all 1.012
_refine_ls_R_factor_all 0.0867
_refine_ls_R_factor_gt 0.0559
_refine_ls_shift/su_max 0.001
_refine_ls_shift/su_mean 0
_refine_ls_structure_factor_coef Fsqd
_refine_ls_weighting_details 'calc w=1/[\s^2^(Fo^2^)+(0.1019P)^2^+0.0000P] where P=(Fo^2^+2Fc^2^)/3'
_refine_ls_weighting_scheme calc
_refine_ls_wR_factor_gt 0.1366
_refine_ls_wR_factor_ref 0.1564
_reflns_number_gt 1602
_reflns_number_total 2397
_reflns_threshold_expression >2sigma(I)
_cod_data_source_file b407293f.txt
_cod_data_source_block a
_cod_database_code 7151622

loop_
_symmetry_equiv_pos_as_xyz
'x, y, z'
'-x+1/2, y+1/2, -z+1/2'
'-x, -y, -z'
'x-1/2, -y-1/2, z-1/2'

loop_
_atom_site_label
_atom_site_type_symbol
_atom_site_fract_x
_atom_site_fract_y
_atom_site_fract_z
_atom_site_U_iso_or_equiv
_atom_site_adp_type
_atom_site_occupancy
_atom_site_symmetry_multiplicity
_atom_site_calc_flag
_atom_site_refinement_flags
_atom_site_disorder_assembly
_atom_site_disorder_group
O1 O 0.95267(18) 0.62775(9) 0.53294(15) 0.0893(6) Uani 1 1 d . . .
O2 O 0.75015(15) 0.71542(7) 0.57406(10) 0.0550(4) Uani 1 1 d . . .
O3A O 0.7437(4) 0.21979(16) 0.5541(2) 0.0649(8) Uani 0.5 1 d P A .
O4 O 0.5528(2) 0.17631(10) 0.67435(14) 0.0851(5) Uani 1 1 d . A .
O5 O 0.11818(16) 0.36479(8) 0.79734(12) 0.0645(4) Uani 1 1 d . . .
N1 N 0.55891(18) 0.59644(9) 0.65006(13) 0.0500(4) Uani 1 1 d . . .
C2 C 0.6997(2) 0.57556(11) 0.60325(16) 0.0521(5) Uani 1 1 d . . .
C3A C 0.7645(5) 0.4968(3) 0.6110(4) 0.0534(12) Uani 0.5 1 d P . .
H3A H 0.8759 0.4875 0.5918 0.064 Uiso 0.5 1 calc PR . .
C4A C 0.6696(5) 0.4340(2) 0.6456(3) 0.0489(10) Uani 0.5 1 d P . .
C5 C 0.3804(2) 0.39290(11) 0.70831(17) 0.0591(6) Uani 1 1 d . . .
H5 H 0.405 0.3379 0.7004 0.071 Uiso 1 1 calc R A .
C6 C 0.2355(2) 0.41592(11) 0.75615(16) 0.0515(5) Uani 1 1 d . . .
C7 C 0.1960(3) 0.49825(13) 0.7659(2) 0.0703(6) Uani 1 1 d . . .
H7 H 0.0938 0.5133 0.7964 0.084 Uiso 1 1 calc R A .
C8 C 0.3030(2) 0.55638(12) 0.73194(18) 0.0652(6) Uani 1 1 d . . .
H8 H 0.2753 0.6109 0.741 0.078 Uiso 1 1 calc R . .
C9 C 0.4559(2) 0.53524(11) 0.68304(14) 0.0467(4) Uani 1 1 d . . .
C10 C 0.4945(2) 0.45193(11) 0.67025(17) 0.0566(5) Uani 1 1 d . A .
C11 C 0.8145(2) 0.64122(12) 0.56698(17) 0.0554(5) Uani 1 1 d . . .
C12 C 0.8589(3) 0.78137(12) 0.54304(18) 0.0645(6) Uani 1 1 d . . .
H12A H 0.9068 0.7707 0.4722 0.077 Uiso 1 1 calc R . .
H12B H 0.9502 0.7864 0.5947 0.077 Uiso 1 1 calc R . .
C13 C 0.7607(3) 0.85753(13) 0.5401(2) 0.0792(7) Uani 1 1 d . . .
H13A H 0.8328 0.9018 0.5199 0.119 Uiso 1 1 calc R . .
H13B H 0.7139 0.8678 0.6105 0.119 Uiso 1 1 calc R . .
H13C H 0.6717 0.8525 0.4881 0.119 Uiso 1 1 calc R . .
C15A C 0.7388(5) 0.3457(3) 0.6484(4) 0.0582(11) Uani 0.5 1 d P . .
H15A H 0.8607 0.3462 0.6467 0.07 Uiso 0.5 1 calc PR . .
H15B H 0.7026 0.3183 0.714 0.07 Uiso 0.5 1 calc PR . .
C16A C 0.6725(6) 0.3041(3) 0.5529(4) 0.0680(13) Uani 0.5 1 d P . .
H16A H 0.7059 0.3324 0.4874 0.082 Uiso 0.5 1 calc PR A .
H16B H 0.5507 0.3021 0.5556 0.082 Uiso 0.5 1 calc PR . .
C17 C 0.6755(3) 0.16238(12) 0.62172(19) 0.0653(6) Uani 1 1 d . . .
C18 C 0.7381(3) 0.08150(14) 0.5893(2) 0.0842(8) Uani 1 1 d . A .
H18A H 0.8391 0.0877 0.5476 0.126 Uiso 0.5 1 calc PR . .
H18B H 0.6545 0.0544 0.5465 0.126 Uiso 0.5 1 calc PR . .
H18C H 0.7616 0.0498 0.6529 0.126 Uiso 0.5 1 calc PR . .
H18D H 0.6643 0.0403 0.6171 0.126 Uiso 0.5 1 calc PR . .
H18E H 0.8489 0.0735 0.6182 0.126 Uiso 0.5 1 calc PR . .
H18F H 0.7418 0.0781 0.5117 0.126 Uiso 0.5 1 calc PR . .
C19 C 0.1497(3) 0.27952(12) 0.79038(19) 0.0680(6) Uani 1 1 d . . .
H19A H 0.1672 0.2647 0.716 0.102 Uiso 1 1 calc R . .
H19B H 0.0551 0.2502 0.8186 0.102 Uiso 1 1 calc R . .
H19C H 0.2481 0.2663 0.8318 0.102 Uiso 1 1 calc R . .
O3B O 0.8006(3) 0.21903(15) 0.6156(2) 0.0481(7) Uani 0.5 1 d P A 1
C3B C 0.7300(5) 0.4935(3) 0.5641(3) 0.0420(10) Uani 0.5 1 d P A 1
H3B H 0.8215 0.4831 0.5193 0.05 Uiso 0.5 1 calc PR A 1
C4B C 0.6251(5) 0.4318(2) 0.5926(3) 0.0380(9) Uani 0.5 1 d P A 1
C15B C 0.6644(5) 0.3474(2) 0.5614(3) 0.0405(9) Uani 0.5 1 d P A 1
H15C H 0.7312 0.3483 0.4957 0.049 Uiso 0.5 1 calc PR A 1
H15D H 0.5602 0.3194 0.545 0.049 Uiso 0.5 1 calc PR A 1
C16B C 0.7606(5) 0.2984(2) 0.6489(3) 0.0469(10) Uani 0.5 1 d P A 1
H16C H 0.8636 0.327 0.6669 0.056 Uiso 0.5 1 calc PR A 1
H16D H 0.6925 0.2957 0.714 0.056 Uiso 0.5 1 calc PR A 1

loop_
_atom_site_aniso_label
_atom_site_aniso_U_11
_atom_site_aniso_U_22
_atom_site_aniso_U_33
_atom_site_aniso_U_23
_atom_site_aniso_U_13
_atom_site_aniso_U_12
O1 0.0617(9) 0.0605(9) 0.1457(15) 0.0026(9) 0.0541(10) 0.0022(7)
O2 0.0464(7) 0.0432(7) 0.0755(8) 0.0037(6) 0.0168(6) -0.0031(6)
O3A 0.0632(17) 0.0435(15) 0.088(2) -0.0063(15) 0.0236(16) 0.0051(13)
O4 0.0683(9) 0.0774(11) 0.1094(12) 0.0022(9) 0.0316(9) -0.0097(8)
O5 0.0493(7) 0.0487(7) 0.0957(10) 0.0060(7) 0.0226(7) -0.0063(6)
N1 0.0457(8) 0.0414(8) 0.0629(9) 0.0013(7) 0.0145(7) 0.0005(7)
C2 0.0459(9) 0.0442(10) 0.0662(12) 0.0016(9) 0.0168(9) 0.0034(8)
C3A 0.043(2) 0.051(2) 0.066(3) -0.003(2) 0.020(2) 0.0062(18)
C4A 0.047(2) 0.0360(19) 0.064(2) 0.0003(18) 0.0144(19) 0.0124(16)
C5 0.0549(11) 0.0389(9) 0.0834(14) 0.0033(9) 0.0212(10) 0.0041(8)
C6 0.0422(9) 0.0452(10) 0.0673(12) 0.0042(9) 0.0095(9) -0.0044(8)
C7 0.0503(10) 0.0530(11) 0.1076(16) 0.0029(11) 0.0331(11) 0.0038(9)
C8 0.0550(11) 0.0396(10) 0.1010(16) -0.0015(10) 0.0321(11) 0.0053(9)
C9 0.0433(9) 0.0412(9) 0.0556(10) 0.0012(8) 0.0111(8) 0.0012(8)
C10 0.0481(10) 0.0388(10) 0.0828(13) 0.0028(9) 0.0240(10) 0.0048(8)
C11 0.0491(10) 0.0478(10) 0.0693(12) 0.0011(9) 0.0192(9) 0.0018(9)
C12 0.0585(11) 0.0526(11) 0.0823(14) 0.0032(10) 0.0217(10) -0.0115(9)
C13 0.0804(15) 0.0519(12) 0.1054(18) 0.0177(12) 0.0190(13) 0.0004(12)
C15A 0.046(2) 0.068(3) 0.061(2) 0.002(2) 0.0116(19) 0.006(2)
C16A 0.065(3) 0.065(3) 0.074(3) 0.003(2) 0.013(2) 0.007(3)
C17 0.0646(13) 0.0472(11) 0.0840(14) 0.0010(11) 0.0133(11) -0.0040(10)
C18 0.0938(17) 0.0509(12) 0.1079(19) 0.0021(13) 0.0070(15) 0.0039(13)
C19 0.0620(13) 0.0490(11) 0.0932(16) 0.0126(11) 0.0088(11) -0.0091(10)
O3B 0.0399(13) 0.0399(13) 0.0644(17) 0.0045(13) 0.0005(12) 0.0069(11)
C3B 0.044(2) 0.045(2) 0.036(2) -0.0038(17) 0.0072(18) 0.0054(17)
C4B 0.0385(19) 0.042(2) 0.0330(19) 0.0008(16) -0.0038(16) 0.0027(16)
C15B 0.0430(19) 0.036(2) 0.043(2) -0.0036(17) 0.0059(16) 0.0046(18)
C16B 0.047(2) 0.0291(19) 0.065(2) -0.0006(18) 0.0022(18) 0.0075(17)

loop_
_atom_type_symbol
_atom_type_description
_atom_type_scat_dispersion_real
_atom_type_scat_dispersion_imag
_atom_type_scat_source
C C 0.0181 0.0091 'International Tables Vol C Tables 4.2.6.8 and 6.1.1.4'
H H 0 0 'International Tables Vol C Tables 4.2.6.8 and 6.1.1.4'
N N 0.0311 0.018 'International Tables Vol C Tables 4.2.6.8 and 6.1.1.4'
O O 0.0492 0.0322 'International Tables Vol C Tables 4.2.6.8 and 6.1.1.4'

loop_
_geom_angle_atom_site_label_1
_geom_angle_atom_site_label_2
_geom_angle_atom_site_label_3
_geom_angle
_geom_angle_site_symmetry_1
_geom_angle_site_symmetry_3
_geom_angle_publ_flag
C11 O2 C12 116.30(17) . . ?
C17 O3A C16A 119.5(3) . . ?
C6 O5 C19 117.74(17) . . ?
C2 N1 C9 117.05(17) . . ?
N1 C2 C3A 122.0(2) . . ?
N1 C2 C3B 122.2(2) . . ?
C3A C2 C3B 26.0(2) . . ?
N1 C2 C11 118.07(18) . . ?
C3A C2 C11 117.9(2) . . ?
C3B C2 C11 118.2(2) . . ?
C4A C3A C2 121.6(4) . . ?
C4A C3A H3A 119.2 . . ?
C2 C3A H3A 119.2 . . ?
C3A C4A C10 116.6(3) . . ?
C3A C4A C15A 121.6(4) . . ?
C10 C4A C15A 121.6(3) . . ?
C6 C5 C10 120.21(19) . . ?
C6 C5 H5 119.9 . . ?
C10 C5 H5 119.9 . . ?
C5 C6 O5 125.37(19) . . ?
C5 C6 C7 120.16(18) . . ?
O5 C6 C7 114.47(18) . . ?
C8 C7 C6 121.3(2) . . ?
C8 C7 H7 119.4 . . ?
C6 C7 H7 119.4 . . ?
C7 C8 C9 120.45(19) . . ?
C7 C8 H8 119.8 . . ?
C9 C8 H8 119.8 . . ?
N1 C9 C8 117.94(17) . . ?
N1 C9 C10 123.55(18) . . ?
C8 C9 C10 118.50(17) . . ?
C5 C10 C9 119.34(18) . . ?
C5 C10 C4B 121.6(2) . . ?
C9 C10 C4B 116.8(2) . . ?
C5 C10 C4A 123.2(2) . . ?
C9 C10 C4A 115.3(2) . . ?
C4B C10 C4A 29.64(18) . . ?
O1 C11 O2 123.23(18) . . ?
O1 C11 C2 122.47(19) . . ?
O2 C11 C2 114.29(18) . . ?
O2 C12 C13 109.1(2) . . ?
O2 C12 H12A 109.9 . . ?
C13 C12 H12A 109.9 . . ?
O2 C12 H12B 109.9 . . ?
C13 C12 H12B 109.9 . . ?
H12A C12 H12B 108.3 . . ?
C12 C13 H13A 109.5 . . ?
C12 C13 H13B 109.5 . . ?
H13A C13 H13B 109.5 . . ?
C12 C13 H13C 109.5 . . ?
H13A C13 H13C 109.5 . . ?
H13B C13 H13C 109.5 . . ?
C16A C15A C4A 107.0(4) . . ?
C16A C15A H15A 110.3 . . ?
C4A C15A H15A 110.3 . . ?
C16A C15A H15B 110.3 . . ?
C4A C15A H15B 110.3 . . ?
H15A C15A H15B 108.6 . . ?
C15A C16A O3A 106.8(4) . . ?
C15A C16A H16A 110.4 . . ?
O3A C16A H16A 110.4 . . ?
C15A C16A H16B 110.4 . . ?
O3A C16A H16B 110.4 . . ?
H16A C16A H16B 108.6 . . ?
O4 C17 O3B 119.7(2) . . ?
O4 C17 O3A 121.5(2) . . ?
O3B C17 O3A 37.68(16) . . ?
O4 C17 C18 126.6(2) . . ?
O3B C17 C18 110.7(2) . . ?
O3A C17 C18 108.7(2) . . ?
C17 C18 H18A 109.5 . . ?
C17 C18 H18B 109.5 . . ?
H18A C18 H18B 109.5 . . ?
C17 C18 H18C 109.5 . . ?
H18A C18 H18C 109.5 . . ?
H18B C18 H18C 109.5 . . ?
C17 C18 H18D 109.5 . . ?
H18A C18 H18D 141.1 . . ?
H18B C18 H18D 56.3 . . ?
H18C C18 H18D 56.3 . . ?
C17 C18 H18E 109.5 . . ?
H18A C18 H18E 56.3 . . ?
H18B C18 H18E 141.1 . . ?
H18C C18 H18E 56.3 . . ?
H18D C18 H18E 109.5 . . ?
C17 C18 H18F 109.5 . . ?
H18A C18 H18F 56.3 . . ?
H18B C18 H18F 56.3 . . ?
H18C C18 H18F 141.1 . . ?
H18D C18 H18F 109.5 . . ?
H18E C18 H18F 109.5 . . ?
O5 C19 H19A 109.5 . . ?
O5 C19 H19B 109.5 . . ?
H19A C19 H19B 109.5 . . ?
O5 C19 H19C 109.5 . . ?
H19A C19 H19C 109.5 . . ?
H19B C19 H19C 109.5 . . ?
C17 O3B C16B 116.9(3) . . ?
C4B C3B C2 120.3(3) . . ?
C4B C3B H3B 119.9 . . ?
C2 C3B H3B 119.9 . . ?
C3B C4B C10 116.2(3) . . ?
C3B C4B C15B 120.3(3) . . ?
C10 C4B C15B 122.6(3) . . ?
C4B C15B C16B 114.3(3) . . ?
C4B C15B H15C 108.7 . . ?
C16B C15B H15C 108.7 . . ?
C4B C15B H15D 108.7 . . ?
C16B C15B H15D 108.7 . . ?
H15C C15B H15D 107.6 . . ?
O3B C16B C15B 113.0(3) . . ?
O3B C16B H16C 109 . . ?
C15B C16B H16C 109 . . ?
O3B C16B H16D 109 . . ?
C15B C16B H16D 109 . . ?
H16C C16B H16D 107.8 . . ?

loop_
_geom_bond_atom_site_label_1
_geom_bond_atom_site_label_2
_geom_bond_distance
_geom_bond_site_symmetry_2
_geom_bond_publ_flag
O1 C11 1.198(3) . ?
O2 C11 1.326(2) . ?
O2 C12 1.439(2) . ?
O3A C17 1.372(3) . ?
O3A C16A 1.497(5) . ?
O4 C17 1.195(3) . ?
O5 C6 1.355(2) . ?
O5 C19 1.427(3) . ?
N1 C2 1.307(3) . ?
N1 C9 1.360(2) . ?
C2 C3A 1.397(5) . ?
C2 C3B 1.453(5) . ?
C2 C11 1.484(3) . ?
C3A C4A 1.349(6) . ?
C3A H3A 0.93 . ?
C4A C10 1.457(5) . ?
C4A C15A 1.553(6) . ?
C5 C6 1.350(3) . ?
C5 C10 1.410(3) . ?
C5 H5 0.93 . ?
C6 C7 1.395(3) . ?
C7 C8 1.347(3) . ?
C7 H7 0.93 . ?
C8 C9 1.402(3) . ?
C8 H8 0.93 . ?
C9 C10 1.413(3) . ?
C10 C4B 1.452(4) . ?
C12 C13 1.476(3) . ?
C12 H12A 0.97 . ?
C12 H12B 0.97 . ?
C13 H13A 0.96 . ?
C13 H13B 0.96 . ?
C13 H13C 0.96 . ?
C15A C16A 1.462(7) . ?
C15A H15A 0.97 . ?
C15A H15B 0.97 . ?
C16A H16A 0.97 . ?
C16A H16B 0.97 . ?
C17 O3B 1.365(4) . ?
C17 C18 1.475(3) . ?
C18 H18A 0.96 . ?
C18 H18B 0.96 . ?
C18 H18C 0.96 . ?
C18 H18D 0.96 . ?
C18 H18E 0.96 . ?
C18 H18F 0.96 . ?
C19 H19A 0.96 . ?
C19 H19B 0.96 . ?
C19 H19C 0.96 . ?
O3B C16B 1.405(4) . ?
C3B C4B 1.360(6) . ?
C3B H3B 0.93 . ?
C4B C15B 1.474(5) . ?
C15B C16B 1.550(6) . ?
C15B H15C 0.97 . ?
C15B H15D 0.97 . ?
C16B H16C 0.97 . ?
C16B H16D 0.97 . ?

loop_
_geom_torsion_atom_site_label_1
_geom_torsion_atom_site_label_2
_geom_torsion_atom_site_label_3
_geom_torsion_atom_site_label_4
_geom_torsion
_geom_torsion_site_symmetry_1
_geom_torsion_site_symmetry_2
_geom_torsion_site_symmetry_3
_geom_torsion_site_symmetry_4
_geom_torsion_publ_flag
C9 N1 C2 C3A -16.4(3) . . . . ?
C9 N1 C2 C3B 14.4(3) . . . . ?
C9 N1 C2 C11 -179.74(17) . . . . ?
N1 C2 C3A C4A 15.1(5) . . . . ?
C3B C2 C3A C4A -83.7(7) . . . . ?
C11 C2 C3A C4A 178.5(3) . . . . ?
C2 C3A C4A C10 2.4(6) . . . . ?
C2 C3A C4A C15A 176.7(3) . . . . ?
C10 C5 C6 O5 -178.8(2) . . . . ?
C10 C5 C6 C7 1.5(3) . . . . ?
C19 O5 C6 C5 0.3(3) . . . . ?
C19 O5 C6 C7 179.99(19) . . . . ?
C5 C6 C7 C8 -2.6(4) . . . . ?
O5 C6 C7 C8 177.8(2) . . . . ?
C6 C7 C8 C9 1.7(4) . . . . ?
C2 N1 C9 C8 -179.03(18) . . . . ?
C2 N1 C9 C10 0.7(3) . . . . ?
C7 C8 C9 N1 179.8(2) . . . . ?
C7 C8 C9 C10 0.1(3) . . . . ?
C6 C5 C10 C9 0.2(3) . . . . ?
C6 C5 C10 C4B -162.2(2) . . . . ?
C6 C5 C10 C4A 162.6(3) . . . . ?
N1 C9 C10 C5 179.24(19) . . . . ?
C8 C9 C10 C5 -1.0(3) . . . . ?
N1 C9 C10 C4B -17.5(3) . . . . ?
C8 C9 C10 C4B 162.2(2) . . . . ?
N1 C9 C10 C4A 15.5(3) . . . . ?
C8 C9 C10 C4A -164.8(2) . . . . ?
C3A C4A C10 C5 -179.3(3) . . . . ?
C15A C4A C10 C5 6.4(5) . . . . ?
C3A C4A C10 C9 -16.2(5) . . . . ?
C15A C4A C10 C9 169.4(3) . . . . ?
C3A C4A C10 C4B 84.0(6) . . . . ?
C15A C4A C10 C4B -90.4(6) . . . . ?
C12 O2 C11 O1 -2.9(3) . . . . ?
C12 O2 C11 C2 178.08(17) . . . . ?
N1 C2 C11 O1 172.7(2) . . . . ?
C3A C2 C11 O1 8.6(4) . . . . ?
C3B C2 C11 O1 -20.9(4) . . . . ?
N1 C2 C11 O2 -8.3(3) . . . . ?
C3A C2 C11 O2 -172.3(3) . . . . ?
C3B C2 C11 O2 158.2(2) . . . . ?
C11 O2 C12 C13 171.68(18) . . . . ?
C3A C4A C15A C16A -100.8(5) . . . . ?
C10 C4A C15A C16A 73.2(5) . . . . ?
C4A C15A C16A O3A 178.3(3) . . . . ?
C17 O3A C16A C15A 78.4(4) . . . . ?
C16A O3A C17 O4 5.3(5) . . . . ?
C16A O3A C17 O3B -93.7(4) . . . . ?
C16A O3A C17 C18 166.5(3) . . . . ?
O4 C17 O3B C16B -15.7(4) . . . . ?
O3A C17 O3B C16B 88.6(4) . . . . ?
C18 C17 O3B C16B -177.2(3) . . . . ?
N1 C2 C3B C4B -12.2(5) . . . . ?
C3A C2 C3B C4B 85.6(7) . . . . ?
C11 C2 C3B C4B -178.1(3) . . . . ?
C2 C3B C4B C10 -5.2(5) . . . . ?
C2 C3B C4B C15B -174.3(3) . . . . ?
C5 C10 C4B C3B -178.5(3) . . . . ?
C9 C10 C4B C3B 18.7(4) . . . . ?
C4A C10 C4B C3B -75.9(5) . . . . ?
C5 C10 C4B C15B -9.7(4) . . . . ?
C9 C10 C4B C15B -172.5(3) . . . . ?
C4A C10 C4B C15B 92.9(5) . . . . ?
C3B C4B C15B C16B 94.2(4) . . . . ?
C10 C4B C15B C16B -74.1(4) . . . . ?
C17 O3B C16B C15B -79.9(4) . . . . ?
C4B C15B C16B O3B -178.3(3) . . . . ?
